data_4067260
loop_
_publ_author_name
'J\"anis, Janne'
'Jakonen, Minna'
'Oresmaa, Larisa'
'Hirva, Pipsa'
'Laurila, Elina'
'Vlasova, Liubov'
'Vainiotalo, Pirjo'
'Haukka, Matti'

_publ_section_title
;
 Fragmentation Pathways of [MX2(CO)2(dcbpy)] (M = Ru, Os; X = Cl, Br, I;
 dcbpy = 2,2&#x2032;-bipyridine-4,4&#x2032;-dicarboxylic acid) Complexes
;
_journal_issue 5
_journal_name_full Organometallics
_journal_page_first 1070
_journal_paper_doi 10.1021/om900661t
_journal_volume 29
_journal_year 2010
_chemical_formula_moiety 'C14 H8 Cl2 N2 O6 Os'
_chemical_formula_sum 'C14 H8 Cl2 N2 O6 Os'
_chemical_formula_weight 561.32
_chemical_name_systematic
;
 ?
;
_space_group_IT_number 14
_symmetry_cell_setting monoclinic
_symmetry_space_group_name_Hall '-P 2ybc'
_symmetry_space_group_name_H-M 'P 1 21/c 1'
_atom_sites_solution_hydrogens mixed
_atom_sites_solution_primary direct
_atom_sites_solution_secondary difmap
_audit_creation_method SHELXL-97
_cell_angle_alpha 90.00
_cell_angle_beta 109.153(4)
_cell_angle_gamma 90.00
_cell_formula_units_Z 4
_cell_length_a 13.9787(4)
_cell_length_b 6.5800(9)
_cell_length_c 18.9576(13)
_cell_measurement_reflns_used 27685
_cell_measurement_temperature 120(2)
_cell_measurement_theta_max 27.48
_cell_measurement_theta_min 1.00
_cell_volume 1647.2(3)
_computing_cell_refinement 'Denzo/Scalepack (Otwinowski & Minor, 1997)'
_computing_data_collection 'Collect (Bruker AXS BV, 1997-2004)'
_computing_data_reduction 'Denzo/Scalepack (Otwinowski & Minor, 1997)'
_computing_molecular_graphics 'Diamond v.3.1e (Brandenburg, 2007)'
_computing_publication_material 'SHELXL-97 (Sheldrick, 1997)'
_computing_structure_refinement 'SHELXL-97 (Sheldrick, 1997)'
_computing_structure_solution 'SHELXS-97 (Sheldrick, 1997)'
_diffrn_ambient_temperature 120(2)
_diffrn_detector_area_resol_mean 9
_diffrn_measured_fraction_theta_full 0.981
_diffrn_measured_fraction_theta_max 0.981
_diffrn_measurement_device '95mm CCD camera on \k-goniostat'
_diffrn_measurement_device_type 'Nonius KappaCCD'
_diffrn_measurement_method '\f scans and \w scans with \k offset'
_diffrn_radiation_monochromator 'horizontally mounted graphite crystal'
_diffrn_radiation_source 'fine-focus sealed tube'
_diffrn_radiation_type MoK\a
_diffrn_radiation_wavelength 0.71073
_diffrn_reflns_av_R_equivalents 0.0948
_diffrn_reflns_av_sigmaI/netI 0.0621
_diffrn_reflns_limit_h_max 16
_diffrn_reflns_limit_h_min -16
_diffrn_reflns_limit_k_max 7
_diffrn_reflns_limit_k_min -7
_diffrn_reflns_limit_l_max 22
_diffrn_reflns_limit_l_min -22
_diffrn_reflns_number 14514
_diffrn_reflns_theta_full 25.00
_diffrn_reflns_theta_max 25.00
_diffrn_reflns_theta_min 3.48
_exptl_absorpt_coefficient_mu 8.100
_exptl_absorpt_correction_T_max 0.7857
_exptl_absorpt_correction_T_min 0.3858
_exptl_absorpt_correction_type multi-scan
_exptl_absorpt_process_details 'SADABS v.2.10 (Sheldrick, 2003)'
_exptl_crystal_colour orange
_exptl_crystal_density_diffrn 2.263
_exptl_crystal_density_method 'not measured'
_exptl_crystal_description needle
_exptl_crystal_F_000 1056
_exptl_crystal_size_max 0.15
_exptl_crystal_size_mid 0.03
_exptl_crystal_size_min 0.03
_refine_diff_density_max 1.541
_refine_diff_density_min -1.408
_refine_diff_density_rms 0.194
_refine_ls_extinction_method none
_refine_ls_goodness_of_fit_ref 1.156
_refine_ls_hydrogen_treatment constr
_refine_ls_matrix_type full
_refine_ls_number_parameters 228
_refine_ls_number_reflns 2848
_refine_ls_number_restraints 0
_refine_ls_restrained_S_all 1.156
_refine_ls_R_factor_all 0.0677
_refine_ls_R_factor_gt 0.0480
_refine_ls_shift/su_max 0.000
_refine_ls_shift/su_mean 0.000
_refine_ls_structure_factor_coef Fsqd
_refine_ls_weighting_details 'calc w=1/[\s^2^(Fo^2^)+(0.0000P)^2^+20.9705P] where P=(Fo^2^+2Fc^2^)/3'
_refine_ls_weighting_scheme calc
_refine_ls_wR_factor_gt 0.0897
_refine_ls_wR_factor_ref 0.0959
_reflns_number_gt 2285
_reflns_number_total 2848
_reflns_threshold_expression >2sigma(I)
_cod_data_source_file om900661t_si_001.cif
_cod_data_source_block 1
_cod_original_sg_symbol_H-M 'P 21/c'
_cod_database_code 4067260

loop_
_symmetry_equiv_pos_as_xyz
'x, y, z'
'-x, y+1/2, -z+1/2'
'-x, -y, -z'
'x, -y-1/2, z-1/2'

loop_
_atom_site_label
_atom_site_type_symbol
_atom_site_fract_x
_atom_site_fract_y
_atom_site_fract_z
_atom_site_U_iso_or_equiv
_atom_site_adp_type
_atom_site_occupancy
_atom_site_symmetry_multiplicity
_atom_site_calc_flag
_atom_site_refinement_flags
Os1 Os 0.16610(3) 0.76705(6) 0.15868(2) 0.02475(15) Uani 1 1 d .
Cl1 Cl 0.29733(19) 0.9487(4) 0.12937(13) 0.0302(6) Uani 1 1 d .
Cl2 Cl 0.0559(2) 0.5798(4) 0.20717(15) 0.0353(6) Uani 1 1 d .
O1 O 0.1204(6) 0.4927(15) 0.0233(5) 0.050(2) Uani 1 1 d .
O2 O -0.0055(7) 1.0464(14) 0.0755(4) 0.051(2) Uani 1 1 d .
O3 O 0.3392(6) 1.1532(13) 0.5283(4) 0.040(2) Uani 1 1 d .
O4 O 0.2435(6) 1.4069(11) 0.4687(4) 0.0356(18) Uani 1 1 d .
H4O H 0.2364 1.4726 0.5056 0.053 Uiso 1 1 d R
O5 O 0.5354(6) 0.3056(12) 0.4633(4) 0.0374(18) Uani 1 1 d .
O6 O 0.5254(5) 0.0726(11) 0.3736(4) 0.0296(16) Uani 1 1 d .
H6O H 0.5683 0.0131 0.4112 0.044 Uiso 1 1 d R
N1 N 0.2043(6) 0.9365(13) 0.2589(4) 0.0238(18) Uani 1 1 d .
N2 N 0.2855(6) 0.5965(12) 0.2329(4) 0.0224(18) Uani 1 1 d .
C1 C 0.1387(8) 0.5991(17) 0.0742(6) 0.029(2) Uani 1 1 d .
C2 C 0.0603(8) 0.9410(18) 0.1042(6) 0.031(3) Uani 1 1 d .
C10 C 0.1630(7) 1.1131(16) 0.2677(5) 0.026(2) Uani 1 1 d .
H10 H 0.1151 1.1742 0.2254 0.032 Uiso 1 1 calc R
C11 C 0.1864(7) 1.2108(16) 0.3353(5) 0.024(2) Uani 1 1 d .
H11 H 0.1550 1.3363 0.3393 0.029 Uiso 1 1 calc R
C12 C 0.2559(7) 1.1248(15) 0.3970(5) 0.024(2) Uani 1 1 d .
C13 C 0.3016(7) 0.9421(15) 0.3900(5) 0.023(2) Uani 1 1 d .
H13 H 0.3496 0.8806 0.4322 0.028 Uiso 1 1 calc R
C14 C 0.2757(7) 0.8502(16) 0.3198(5) 0.023(2) Uani 1 1 d .
C15 C 0.3207(7) 0.6610(16) 0.3053(5) 0.026(2) Uani 1 1 d .
C16 C 0.3940(7) 0.5511(16) 0.3594(5) 0.025(2) Uani 1 1 d .
H16 H 0.4182 0.5972 0.4096 0.030 Uiso 1 1 calc R
C17 C 0.4311(7) 0.3747(16) 0.3391(5) 0.025(2) Uani 1 1 d .
C18 C 0.3987(7) 0.3126(16) 0.2656(5) 0.025(2) Uani 1 1 d .
H18 H 0.4262 0.1947 0.2506 0.030 Uiso 1 1 calc R
C19 C 0.3250(7) 0.4274(15) 0.2143(6) 0.026(2) Uani 1 1 d .
H19 H 0.3013 0.3841 0.1637 0.031 Uiso 1 1 calc R
C20 C 0.2853(7) 1.2285(16) 0.4721(5) 0.027(2) Uani 1 1 d .
C21 C 0.5037(7) 0.2470(17) 0.3997(5) 0.028(2) Uani 1 1 d .

loop_
_atom_site_aniso_label
_atom_site_aniso_U_11
_atom_site_aniso_U_22
_atom_site_aniso_U_33
_atom_site_aniso_U_23
_atom_site_aniso_U_13
_atom_site_aniso_U_12
Os1 0.0248(2) 0.0329(2) 0.01562(19) 0.00089(19) 0.00524(13) 0.0023(2)
Cl1 0.0336(13) 0.0389(15) 0.0198(12) 0.0021(10) 0.0109(10) 0.0003(12)
Cl2 0.0302(14) 0.0405(16) 0.0369(15) 0.0058(12) 0.0131(12) 0.0043(12)
O1 0.050(5) 0.063(6) 0.034(5) -0.014(4) 0.009(4) 0.002(5)
O2 0.049(5) 0.065(6) 0.030(4) 0.004(4) 0.000(4) 0.021(5)
O3 0.050(5) 0.046(5) 0.018(4) -0.001(3) 0.002(3) 0.023(4)
O4 0.050(5) 0.032(4) 0.023(4) -0.004(3) 0.008(4) 0.013(4)
O5 0.049(4) 0.041(5) 0.018(4) 0.007(3) 0.004(3) 0.000(4)
O6 0.038(4) 0.031(4) 0.019(3) -0.002(3) 0.008(3) 0.010(3)
N1 0.031(5) 0.027(5) 0.014(4) 0.000(3) 0.009(3) 0.005(4)
N2 0.026(4) 0.026(5) 0.016(4) -0.002(3) 0.008(3) -0.005(4)
C1 0.024(5) 0.031(6) 0.031(6) 0.010(5) 0.006(5) 0.002(5)
C2 0.028(6) 0.045(7) 0.019(5) -0.010(5) 0.006(5) 0.003(5)
C10 0.025(5) 0.029(6) 0.025(5) 0.006(4) 0.008(4) 0.000(5)
C11 0.020(5) 0.030(6) 0.026(5) 0.001(4) 0.012(4) 0.004(4)
C12 0.031(5) 0.025(6) 0.019(5) 0.001(4) 0.012(4) -0.002(4)
C13 0.025(5) 0.027(6) 0.019(5) 0.005(4) 0.010(4) 0.009(4)
C14 0.024(5) 0.031(6) 0.017(5) 0.001(4) 0.008(4) 0.002(4)
C15 0.025(5) 0.034(6) 0.021(5) 0.003(4) 0.009(4) -0.003(5)
C16 0.027(5) 0.034(6) 0.014(5) 0.000(4) 0.007(4) -0.002(5)
C17 0.025(5) 0.029(6) 0.021(5) 0.005(4) 0.005(4) 0.002(4)
C18 0.025(5) 0.031(6) 0.019(5) 0.003(4) 0.008(4) 0.008(4)
C19 0.029(5) 0.027(6) 0.024(5) -0.004(4) 0.012(4) -0.003(5)
C20 0.031(5) 0.030(6) 0.024(5) 0.000(5) 0.013(4) 0.003(5)
C21 0.025(5) 0.039(7) 0.020(5) 0.004(5) 0.008(4) 0.006(5)

loop_
_atom_type_symbol
_atom_type_description
_atom_type_scat_dispersion_real
_atom_type_scat_dispersion_imag
_atom_type_scat_source
C C 0.0033 0.0016 'International Tables Vol C Tables 4.2.6.8 and 6.1.1.4'
H H 0.0000 0.0000 'International Tables Vol C Tables 4.2.6.8 and 6.1.1.4'
N N 0.0061 0.0033 'International Tables Vol C Tables 4.2.6.8 and 6.1.1.4'
O O 0.0106 0.0060 'International Tables Vol C Tables 4.2.6.8 and 6.1.1.4'
Cl Cl 0.1484 0.1585 'International Tables Vol C Tables 4.2.6.8 and 6.1.1.4'
Os Os -1.2165 7.6030 'International Tables Vol C Tables 4.2.6.8 and 6.1.1.4'

loop_
_geom_angle_atom_site_label_1
_geom_angle_atom_site_label_2
_geom_angle_atom_site_label_3
_geom_angle
_geom_angle_publ_flag
C1 Os1 C2 89.2(4) yes
C1 Os1 N1 175.3(4) ?
C2 Os1 N1 95.4(4) ?
C1 Os1 N2 98.6(4) ?
C2 Os1 N2 172.0(4) ?
N1 Os1 N2 76.8(3) yes
C1 Os1 Cl2 92.7(3) ?
C2 Os1 Cl2 92.0(3) ?
N1 Os1 Cl2 86.0(2) ?
N2 Os1 Cl2 86.5(2) ?
C1 Os1 Cl1 93.1(3) ?
C2 Os1 Cl1 95.3(3) ?
N1 Os1 Cl1 87.6(2) ?
N2 Os1 Cl1 85.5(2) ?
Cl2 Os1 Cl1 170.73(9) yes
C20 O4 H4O 125.8 ?
C21 O6 H6O 105.5 ?
C10 N1 C14 118.6(8) ?
C10 N1 Os1 125.5(6) ?
C14 N1 Os1 115.8(6) ?
C19 N2 C15 118.6(9) ?
C19 N2 Os1 124.6(6) ?
C15 N2 Os1 116.7(7) ?
O1 C1 Os1 178.1(10) ?
O2 C2 Os1 175.4(9) ?
N1 C10 C11 123.1(9) ?
N1 C10 H10 118.5 ?
C11 C10 H10 118.5 ?
C12 C11 C10 119.2(9) ?
C12 C11 H11 120.4 ?
C10 C11 H11 120.4 ?
C11 C12 C13 119.6(9) ?
C11 C12 C20 121.0(9) ?
C13 C12 C20 119.4(9) ?
C12 C13 C14 118.9(9) ?
C12 C13 H13 120.6 ?
C14 C13 H13 120.6 ?
N1 C14 C13 120.7(9) ?
N1 C14 C15 115.6(8) ?
C13 C14 C15 123.8(9) ?
N2 C15 C16 121.0(9) ?
N2 C15 C14 114.8(8) ?
C16 C15 C14 124.2(9) ?
C17 C16 C15 119.1(9) ?
C17 C16 H16 120.4 ?
C15 C16 H16 120.4 ?
C16 C17 C18 120.2(9) ?
C16 C17 C21 118.4(9) ?
C18 C17 C21 121.3(9) ?
C17 C18 C19 118.0(9) ?
C17 C18 H18 121.0 ?
C19 C18 H18 121.0 ?
N2 C19 C18 122.9(9) ?
N2 C19 H19 118.5 ?
C18 C19 H19 118.5 ?
O3 C20 O4 124.1(9) ?
O3 C20 C12 123.5(10) ?
O4 C20 C12 112.4(8) ?
O5 C21 O6 126.7(9) ?
O5 C21 C17 121.2(10) ?
O6 C21 C17 112.1(8) ?

loop_
_geom_bond_atom_site_label_1
_geom_bond_atom_site_label_2
_geom_bond_distance
_geom_bond_publ_flag
Os1 C1 1.879(12) yes
Os1 C2 1.887(11) yes
Os1 N1 2.114(8) yes
Os1 N2 2.117(8) yes
Os1 Cl2 2.381(3) yes
Os1 Cl1 2.402(3) yes
O1 C1 1.151(13) ?
O2 C2 1.138(13) ?
O3 C20 1.192(12) ?
O4 C20 1.303(12) ?
O4 H4O 0.8557 ?
O5 C21 1.203(11) ?
O6 C21 1.325(12) ?
O6 H6O 0.8599 ?
N1 C10 1.333(13) ?
N1 C14 1.377(12) ?
N2 C19 1.340(13) ?
N2 C15 1.365(12) ?
C10 C11 1.373(13) ?
C10 H10 0.9500 ?
C11 C12 1.373(13) ?
C11 H11 0.9500 ?
C12 C13 1.388(14) ?
C12 C20 1.509(13) ?
C13 C14 1.397(13) ?
C13 H13 0.9500 ?
C14 C15 1.460(15) ?
C15 C16 1.391(14) ?
C16 C17 1.376(14) ?
C16 H16 0.9500 ?
C17 C18 1.378(13) ?
C17 C21 1.513(13) ?
C18 C19 1.386(13) ?
C18 H18 0.9500 ?
C19 H19 0.9500 ?

loop_
_geom_hbond_atom_site_label_D
_geom_hbond_atom_site_label_H
_geom_hbond_atom_site_label_A
_geom_hbond_distance_DH
_geom_hbond_distance_HA
_geom_hbond_distance_DA
_geom_hbond_angle_DHA
_geom_hbond_site_symmetry_A
_geom_hbond_publ_flag
O4 H4O Cl1 0.86 2.28 3.041(7) 148.5 4_586 yes
O6 H6O O3 0.86 1.79 2.634(10) 165.5 3_666 yes
